data_1010675
loop_
_publ_author_name
'Kraus, O'

_publ_section_title
;
Untersuchungen ueber das Kristallgitter von Heteropoly-saeuren und
deren Salzen
;
_journal_coden_ASTM ZEKGAX
_journal_name_full
;
Zeitschrift fuer Kristallographie, Kristallgeometrie, Kristallphysik,
Kristallchemie (-144,1977)
;
_journal_page_first 379
_journal_page_last 395
_journal_paper_doi 10.1524/zkri.1936.93.1.379
_journal_volume 93
_journal_year 1936
_chemical_formula_structural 'Cr H Si W12 O40 (H2 O)28'
_chemical_formula_sum 'Cr H57 O68 Si W12'
_chemical_name_systematic
;
Chromium hydrogen dodecatungstosilicate 28-hydrate
;
_space_group_IT_number 166
_symmetry_cell_setting trigonal
_symmetry_Int_Tables_number 166
_symmetry_space_group_name_Hall '-R 3 2"'
_symmetry_space_group_name_H-M 'R -3 m :H'
_cell_angle_alpha 90
_cell_angle_beta 90
_cell_angle_gamma 120
_cell_formula_units_Z 6
_cell_length_a 15.58
_cell_length_b 15.58
_cell_length_c 41.32
_cell_volume 8686.1
_exptl_crystal_density_meas 3.99
_cod_original_sg_symbol_H-M 'R -3 m H'
_cod_original_formula_sum 'H57 Cr O68 Si W12'
_cod_database_code 1010675

loop_
_symmetry_equiv_pos_as_xyz
x,y,z
-y,x-y,z
y-x,-x,z
-y,-x,z
x,x-y,z
y-x,y,z
-x,-y,-z
y,y-x,-z
x-y,x,-z
y,x,-z
-x,y-x,-z
x-y,-y,-z
1/3+x,2/3+y,2/3+z
2/3+x,1/3+y,1/3+z
1/3-y,2/3+x-y,2/3+z
2/3-y,1/3+x-y,1/3+z
1/3-x+y,2/3-x,2/3+z
2/3-x+y,1/3-x,1/3+z
1/3-y,2/3-x,2/3+z
2/3-y,1/3-x,1/3+z
1/3+x,2/3+x-y,2/3+z
2/3+x,1/3+x-y,1/3+z
1/3-x+y,2/3+y,2/3+z
2/3-x+y,1/3+y,1/3+z
1/3-x,2/3-y,2/3-z
2/3-x,1/3-y,1/3-z
1/3+y,2/3-x+y,2/3-z
2/3+y,1/3-x+y,1/3-z
1/3+x-y,2/3+x,2/3-z
2/3+x-y,1/3+x,1/3-z
1/3+y,2/3+x,2/3-z
2/3+y,1/3+x,1/3-z
1/3-x,2/3-x+y,2/3-z
2/3-x,1/3-x+y,1/3-z
1/3+x-y,2/3-y,2/3-z
2/3+x-y,1/3-y,1/3-z

loop_
_atom_site_label
_atom_site_fract_x
_atom_site_fract_y
_atom_site_fract_z
? ? ? ?
